data_2203970
loop_
_publ_author_name
'Ben Zarkouna, Emna'
'Driss, Ahmed'

_publ_section_title
;
LiYb(PO~3~)~4~
;
_journal_issue 8
_journal_name_full 'Acta Crystallographica, Section E'
_journal_page_first i102
_journal_page_last i104
_journal_paper_doi 10.1107/S1600536804017283
_journal_volume 60
_journal_year 2004
_chemical_formula_iupac 'Li Yb (P O3)4'
_chemical_formula_structural 'Li Yb (P O3)4'
_chemical_formula_sum 'Li O12 P4 Yb'
_chemical_formula_weight 495.86
_chemical_name_systematic
;
 LiYb(PO~3~)~4~
;
_space_group_IT_number 15
_symmetry_cell_setting monoclinic
_symmetry_space_group_name_Hall '-C 2yc'
_symmetry_space_group_name_H-M 'C 1 2/c 1'
_atom_sites_solution_primary 'heavy method'
_atom_sites_solution_secondary difmap
_audit_creation_method SHELXL-97
_cell_angle_alpha 90.00
_cell_angle_beta 125.910(10)
_cell_angle_gamma 90.00
_cell_formula_units_Z 4
_cell_length_a 16.194(3)
_cell_length_b 7.0240(10)
_cell_length_c 9.498(2)
_cell_measurement_reflns_used 25
_cell_measurement_temperature 293(2)
_cell_measurement_theta_max 16.00
_cell_measurement_theta_min 10.01
_cell_volume 875.0(3)
_computing_cell_refinement 'CAD-4 EXPRESS'
_computing_data_collection 'CAD-4 EXPRESS (Duisenberg, 1992; Mac\'i\<cek & Yordanov, 1992)'
_computing_data_reduction 'XCAD4 (Harms & Wocadlo, 1995)'
_computing_molecular_graphics 'DIAMOND (Brandenburg, 1998)'
_computing_publication_material SHELXL97
_computing_structure_refinement 'SHELXL97 (Sheldrick, 1997)'
_computing_structure_solution 'SHELXS97 (Sheldrick, 1997)'
_diffrn_ambient_temperature 293(2)
_diffrn_measured_fraction_theta_full 0.997
_diffrn_measured_fraction_theta_max 0.997
_diffrn_measurement_device_type 'Enraf--Nonius CAD-4'
_diffrn_measurement_method \w/2\q
_diffrn_radiation_monochromator graphite
_diffrn_radiation_source 'fine-focus sealed tube'
_diffrn_radiation_type MoK\a
_diffrn_radiation_wavelength 0.71073
_diffrn_reflns_av_R_equivalents 0.0283
_diffrn_reflns_av_sigmaI/netI 0.0189
_diffrn_reflns_limit_h_max 20
_diffrn_reflns_limit_h_min -16
_diffrn_reflns_limit_k_max 8
_diffrn_reflns_limit_k_min 0
_diffrn_reflns_limit_l_max 0
_diffrn_reflns_limit_l_min -12
_diffrn_reflns_number 1009
_diffrn_reflns_theta_full 26.96
_diffrn_reflns_theta_max 26.96
_diffrn_reflns_theta_min 3.11
_diffrn_standards_decay_% 1
_diffrn_standards_interval_time 120
_diffrn_standards_number 2
_exptl_absorpt_coefficient_mu 11.489
_exptl_absorpt_correction_T_max 0.1887
_exptl_absorpt_correction_T_min 0.1138
_exptl_absorpt_correction_type psi-scan
_exptl_absorpt_process_details '(North et al., 1968)'
_exptl_crystal_colour colorless
_exptl_crystal_density_diffrn 3.764
_exptl_crystal_description Prism
_exptl_crystal_F_000 916
_exptl_crystal_size_max 0.18
_exptl_crystal_size_mid 0.18
_exptl_crystal_size_min 0.144
_refine_diff_density_max 1.098
_refine_diff_density_min -1.359
_refine_ls_extinction_coef 0.0041(2)
_refine_ls_extinction_expression Fc^*^=kFc[1+0.001xFc^2^\l^3^/sin(2\q)]^-1/4^
_refine_ls_extinction_method SHELXL97
_refine_ls_goodness_of_fit_ref 1.165
_refine_ls_matrix_type full
_refine_ls_number_parameters 84
_refine_ls_number_reflns 950
_refine_ls_number_restraints 0
_refine_ls_restrained_S_all 1.165
_refine_ls_R_factor_all 0.0180
_refine_ls_R_factor_gt 0.0176
_refine_ls_shift/su_max 0.000
_refine_ls_shift/su_mean 0.000
_refine_ls_structure_factor_coef Fsqd
_refine_ls_weighting_details 'calc w = 1/[\s^2^(Fo^2^)+(0.0199P)^2^+9.6931P] where P = (Fo^2^+2Fc^2^)/3'
_refine_ls_weighting_scheme calc
_refine_ls_wR_factor_gt 0.0466
_refine_ls_wR_factor_ref 0.0467
_reflns_number_gt 934
_reflns_number_total 950
_reflns_threshold_expression I>2\s(I)
_cod_data_source_file br6155.cif
_cod_depositor_comments
;
The following automatic conversions were performed:
'_symmetry_cell_setting' value 'Monoclinic' changed to 'monoclinic'
according to '/home/saulius/struct/CIF-dictionaries/cif_core.dic'
dictionary named 'cif_core.dic' version 2.4.1 from 2010-06-29.

Automatic conversion script
Id: cif_fix_enum 1527 2010-12-29 10:47:43Z saulius 
;
_cod_original_sg_symbol_H-M 'C 2/c'
_cod_database_code 2203970

loop_
_symmetry_equiv_pos_as_xyz
'x, y, z'
'-x, y, -z+1/2'
'x+1/2, y+1/2, z'
'-x+1/2, y+1/2, -z+1/2'
'-x, -y, -z'
'x, -y, z-1/2'
'-x+1/2, -y+1/2, -z'
'x+1/2, -y+1/2, z-1/2'

loop_
_atom_site_label
_atom_site_fract_x
_atom_site_fract_y
_atom_site_fract_z
_atom_site_U_iso_or_equiv
_atom_site_adp_type
_atom_site_calc_flag
_atom_site_refinement_flags
_atom_site_occupancy
_atom_site_type_symbol
Li 1.0000 0.294(2) 0.7500 0.015(2) Uani d S 1 Li
Yb 0.0000 0.20382(3) 0.2500 0.00500(10) Uani d S 1 Yb
P1 0.13736(8) 0.44970(10) 0.11650(10) 0.0049(2) Uani d . 1 P
P2 0.85435(8) 0.1483(2) 0.80600(10) 0.0049(2) Uani d . 1 P
O1 0.1127(2) 0.2852(4) 0.1851(4) 0.0105(6) Uani d . 1 O
O2 0.9304(2) 0.0808(4) 0.7772(4) 0.0086(6) Uani d . 1 O
O3 0.8721(2) 0.1164(5) 0.9765(4) 0.0096(6) Uani d . 1 O
O4 0.8442(2) 0.3717(4) 0.7656(4) 0.0085(6) Uani d . 1 O
O5 0.7453(2) 0.0757(5) 0.6493(4) 0.0083(6) Uani d . 1 O
O6 0.0647(2) 0.4987(4) 0.9274(4) 0.0083(6) Uani d . 1 O

loop_
_atom_site_aniso_label
_atom_site_aniso_U_11
_atom_site_aniso_U_22
_atom_site_aniso_U_33
_atom_site_aniso_U_12
_atom_site_aniso_U_13
_atom_site_aniso_U_23
Li 0.019(6) 0.014(6) 0.015(6) 0.000 0.012(5) 0.000
Yb 0.0055(2) 0.0053(2) 0.0038(2) 0.000 0.00260(10) 0.000
P1 0.0050(5) 0.0048(5) 0.0044(5) 0.0004(4) 0.0024(4) 0.0005(4)
P2 0.0051(5) 0.0051(5) 0.0045(5) -0.0005(4) 0.0027(4) -0.0009(4)
O1 0.012(2) 0.0060(10) 0.015(2) 0.0000(10) 0.0090(10) 0.0030(10)
O2 0.0100(10) 0.0070(10) 0.0120(10) -0.0010(10) 0.0080(10) -0.0020(10)
O3 0.0100(10) 0.0130(10) 0.0020(10) -0.0020(10) 0.0020(10) 0.0010(10)
O4 0.0150(10) 0.0030(10) 0.0070(10) 0.0010(10) 0.0070(10) -0.0010(10)
O5 0.0060(10) 0.012(2) 0.0060(10) -0.0030(10) 0.0030(10) -0.0040(10)
O6 0.0070(10) 0.0100(10) 0.0040(10) 0.0010(10) 0.0010(10) 0.0000(10)

loop_
_atom_type_symbol
_atom_type_description
_atom_type_scat_dispersion_real
_atom_type_scat_dispersion_imag
_atom_type_scat_source
Li Li -0.0003 0.0001 'International Tables Vol C Tables 4.2.6.8 and 6.1.1.4'
O O 0.0106 0.0060 'International Tables Vol C Tables 4.2.6.8 and 6.1.1.4'
P P 0.1023 0.0942 'International Tables Vol C Tables 4.2.6.8 and 6.1.1.4'
Yb Yb -0.3850 5.5486 'International Tables Vol C Tables 4.2.6.8 and 6.1.1.4'

loop_
_geom_angle_atom_site_label_1
_geom_angle_atom_site_label_2
_geom_angle_atom_site_label_3
_geom_angle_site_symmetry_1
_geom_angle_site_symmetry_3
_geom_angle
_geom_angle_publ_flag
O2 Li O2 . 2_756 81.8(5) n
O2 Li O6 . 1_655 119.70(10) n
O2 Li O6 2_756 1_655 127.00(10) n
O2 Li O6 . 2_656 127.00(10) n
O2 Li O6 2_756 2_656 119.70(10) n
O6 Li O6 1_655 2_656 87.0(5) n
O3 Yb O3 1_454 2_656 148.4(2) n
O3 Yb O1 1_454 2 92.20(10) n
O3 Yb O1 2_656 2 95.50(10) n
O3 Yb O1 1_454 . 95.50(10) n
O3 Yb O1 2_656 . 92.20(10) n
O1 Yb O1 2 . 151.40(10) n
O3 Yb O2 1_454 6_455 73.90(10) n
O3 Yb O2 2_656 6_455 79.60(10) n
O1 Yb O2 2 6_455 71.40(10) n
O1 Yb O2 . 6_455 137.20(10) n
O3 Yb O2 1_454 5_656 79.60(10) n
O3 Yb O2 2_656 5_656 73.90(10) n
O1 Yb O2 2 5_656 137.20(10) n
O1 Yb O2 . 5_656 71.40(10) n
O2 Yb O2 6_455 5_656 65.90(10) n
O3 Yb O6 1_454 6_565 137.90(10) n
O3 Yb O6 2_656 6_565 73.30(10) n
O1 Yb O6 2 6_565 72.40(10) n
O1 Yb O6 . 6_565 83.60(10) n
O2 Yb O6 6_455 6_565 131.80(10) n
O2 Yb O6 5_656 6_565 137.50(10) n
O3 Yb O6 1_454 5_566 73.30(10) n
O3 Yb O6 2_656 5_566 137.90(10) n
O1 Yb O6 2 5_566 83.60(10) n
O1 Yb O6 . 5_566 72.40(10) n
O2 Yb O6 6_455 5_566 137.50(10) n
O2 Yb O6 5_656 5_566 131.80(10) n
O6 Yb O6 6_565 5_566 66.30(10) n
O1 P1 O6 . 1_554 118.6(2) y
O1 P1 O4 . 5_666 106.9(2) y
O6 P1 O4 1_554 5_666 110.7(2) y
O1 P1 O5 . 8_455 111.8(2) y
O6 P1 O5 1_554 8_455 105.0(2) y
O4 P1 O5 5_666 8_455 102.7(2) y
O3 P2 O2 . . 120.0(2) y
O3 P2 O5 . . 111.8(2) y
O2 P2 O5 . . 108.2(2) y
O3 P2 O4 . . 109.7(2) y
O2 P2 O4 . . 104.3(2) y
O5 P2 O4 . . 100.9(2) y

loop_
_geom_bond_atom_site_label_1
_geom_bond_atom_site_label_2
_geom_bond_site_symmetry_2
_geom_bond_distance
_geom_bond_publ_flag
Li O2 . 1.980(9) y
Li O2 2_756 1.980(9) n
Li O6 1_655 1.984(9) y
Li O6 2_656 1.984(9) n
Yb O3 1_454 2.259(3) y
Yb O3 2_656 2.259(3) n
Yb O1 2 2.314(3) n
Yb O1 . 2.314(3) y
Yb O2 6_455 2.383(3) n
Yb O2 5_656 2.383(3) y
Yb O6 6_565 2.496(3) n
Yb O6 5_566 2.496(3) y
P1 O1 . 1.491(3) y
P1 O6 1_554 1.500(3) y
P1 O4 5_666 1.590(3) y
P1 O5 8_455 1.595(3) y
P2 O3 . 1.486(3) y
P2 O2 . 1.487(3) y
P2 O5 . 1.585(3) y
P2 O4 . 1.601(3) y
